data_4329959
loop_
_publ_author_name
'Zohreh Hassanzadeh Fard'
'Mercouri G. Kanatzidis'

_publ_contact_author
;
Kanatzidis, Mercouri G.
Department of Chemistry, Northwestern University
2145 Sheridan Road
Evanston, IL 60208, USA
;
_publ_contact_author_email m-kanatzidis@northwestern.edu
_publ_contact_author_fax 847-491-5937
_publ_contact_author_phone 847-467-1541
_publ_section_title
;
 Phase-Change Materials Exhibiting Tristability: Interconverting Forms of
 Crystalline \a-, \b-, and Glassy K2ZnSn3S8
;
_journal_name_full 'Inorganic Chemistry'
_journal_page_first 7963
_journal_page_last 7965
_journal_paper_doi 10.1021/ic301276y
_journal_volume 51
_journal_year 2012
_chemical_formula_sum 'K2 S8 Sn3 Zn'
_chemical_formula_weight 756.12
_chemical_name_systematic
; 
 ? 
;
_space_group_IT_number 2
_symmetry_cell_setting triclinic
_symmetry_space_group_name_Hall '-P 1'
_symmetry_space_group_name_H-M 'P -1'
_atom_sites_solution_primary direct
_atom_sites_solution_secondary difmap
_audit_creation_method SHELXL-97
_cell_angle_alpha 95.04(3)
_cell_angle_beta 91.64(3)
_cell_angle_gamma 115.76(3)
_cell_formula_units_Z 2
_cell_length_a 7.3656(15)
_cell_length_b 7.9996(16)
_cell_length_c 15.319(3)
_cell_measurement_temperature 100(2)
_cell_volume 807.5(4)
_computing_cell_refinement 'XAREA 1.55 (Stoe 2009)'
_computing_data_collection 'XAREA 1.55 (Stoe 2009)'
_computing_data_reduction 'XAREA 1.55 (Stoe 2009)'
_computing_structure_refinement 'SHELXL-97 (Sheldrick, 2008)'
_computing_structure_solution 'SHELXS-97 (Sheldrick, 2008)'
_diffrn_ambient_temperature 100(2)
_diffrn_measured_fraction_theta_full 0.994
_diffrn_measured_fraction_theta_max 0.986
_diffrn_measurement_device_type IPDS2
_diffrn_measurement_method \w
_diffrn_radiation_monochromator graphite
_diffrn_radiation_source 'fine-focus sealed tube'
_diffrn_radiation_type MoK\a
_diffrn_radiation_wavelength 0.71073
_diffrn_reflns_av_R_equivalents 0.0834
_diffrn_reflns_av_sigmaI/netI 0.0875
_diffrn_reflns_limit_h_max 10
_diffrn_reflns_limit_h_min -10
_diffrn_reflns_limit_k_max 10
_diffrn_reflns_limit_k_min -10
_diffrn_reflns_limit_l_max 20
_diffrn_reflns_limit_l_min -21
_diffrn_reflns_number 9228
_diffrn_reflns_theta_full 26.50
_diffrn_reflns_theta_max 29.17
_diffrn_reflns_theta_min 2.68
_exptl_absorpt_coefficient_mu 7.565
_exptl_absorpt_correction_T_max 0.4013
_exptl_absorpt_correction_T_min 0.3123
_exptl_absorpt_correction_type multi-scan
_exptl_crystal_colour plate
_exptl_crystal_density_diffrn 3.110
_exptl_crystal_description yellow
_exptl_crystal_F_000 692
_exptl_crystal_size_max 0.38
_exptl_crystal_size_mid 0.24
_exptl_crystal_size_min 0.10
_refine_diff_density_max 1.736
_refine_diff_density_min -2.093
_refine_diff_density_rms 0.415
_refine_ls_extinction_method none
_refine_ls_goodness_of_fit_ref 1.050
_refine_ls_matrix_type full
_refine_ls_number_parameters 127
_refine_ls_number_reflns 4289
_refine_ls_number_restraints 0
_refine_ls_restrained_S_all 1.050
_refine_ls_R_factor_all 0.1023
_refine_ls_R_factor_gt 0.0732
_refine_ls_shift/su_max 0.000
_refine_ls_shift/su_mean 0.000
_refine_ls_structure_factor_coef Fsqd
_refine_ls_weighting_details 'calc w=1/[\s^2^(Fo^2^)+(0.0814P)^2^+19.1515P] where P=(Fo^2^+2Fc^2^)/3'
_refine_ls_weighting_scheme calc
_refine_ls_wR_factor_gt 0.1669
_refine_ls_wR_factor_ref 0.1824
_reflns_number_gt 3185
_reflns_number_total 4289
_reflns_threshold_expression >2sigma(I)
_cod_data_source_file ic301276y_si_002_1.cif
_cod_data_source_block compound1
_cod_original_cell_volume 807.5(3)
_cod_database_code 4329959

loop_
_symmetry_equiv_pos_as_xyz
'x, y, z'
'-x, -y, -z'

loop_
_atom_site_label
_atom_site_type_symbol
_atom_site_fract_x
_atom_site_fract_y
_atom_site_fract_z
_atom_site_U_iso_or_equiv
_atom_site_adp_type
_atom_site_occupancy
_atom_site_symmetry_multiplicity
_atom_site_calc_flag
Zn1 Zn -0.2733(2) 0.2483(2) 0.26672(10) 0.0169(3) Uani 1 1 d
Sn1 Sn 0.25269(13) 0.28441(13) 0.24872(6) 0.0163(2) Uani 1 1 d
Sn2 Sn -0.08862(13) -0.00900(13) 0.39586(6) 0.0164(2) Uani 1 1 d
Sn3 Sn -0.04566(14) 0.33016(13) 0.06316(6) 0.0182(2) Uani 1 1 d
S1 S -0.1215(5) -0.2484(5) 0.4928(2) 0.0202(6) Uani 1 1 d
S2 S 0.1015(5) -0.0444(5) 0.2765(2) 0.0204(6) Uani 1 1 d
S3 S 0.2478(5) 0.2692(5) 0.0876(2) 0.0226(7) Uani 1 1 d
S4 S 0.0701(6) 0.6682(5) 0.0965(2) 0.0226(7) Uani 1 1 d
S5 S -0.4011(5) -0.0124(5) 0.3536(2) 0.0199(6) Uani 1 1 d
S6 S -0.3503(5) 0.1246(5) 0.1182(2) 0.0205(6) Uani 1 1 d
S7 S 0.0696(5) 0.4469(5) 0.3047(2) 0.0193(6) Uani 1 1 d
S8 S 0.5894(5) 0.4568(5) 0.3113(2) 0.0187(6) Uani 1 1 d
K1 K -0.3578(6) 0.7275(5) 0.1452(2) 0.0308(7) Uani 1 1 d
K2 K 0.3518(5) 0.6841(4) 0.4840(2) 0.0247(6) Uani 1 1 d

loop_
_atom_site_aniso_label
_atom_site_aniso_U_11
_atom_site_aniso_U_22
_atom_site_aniso_U_33
_atom_site_aniso_U_23
_atom_site_aniso_U_13
_atom_site_aniso_U_12
Zn1 0.0157(7) 0.0207(7) 0.0171(7) 0.0049(5) 0.0020(5) 0.0102(6)
Sn1 0.0135(4) 0.0211(4) 0.0160(4) 0.0043(3) 0.0014(3) 0.0087(3)
Sn2 0.0162(4) 0.0194(4) 0.0149(4) 0.0046(3) 0.0003(3) 0.0085(3)
Sn3 0.0197(4) 0.0217(4) 0.0156(4) 0.0043(3) 0.0016(3) 0.0109(3)
S1 0.0219(15) 0.0179(14) 0.0193(14) 0.0033(11) -0.0007(12) 0.0071(12)
S2 0.0225(16) 0.0204(15) 0.0208(15) 0.0040(12) 0.0031(12) 0.0113(13)
S3 0.0206(16) 0.0318(18) 0.0188(15) 0.0045(13) 0.0015(12) 0.0144(14)
S4 0.0280(17) 0.0255(16) 0.0164(14) 0.0059(12) 0.0031(12) 0.0129(14)
S5 0.0172(14) 0.0225(15) 0.0219(15) 0.0071(12) 0.0003(12) 0.0098(12)
S6 0.0188(15) 0.0226(15) 0.0202(15) 0.0024(12) -0.0005(12) 0.0094(12)
S7 0.0159(14) 0.0245(15) 0.0195(15) 0.0036(12) 0.0015(11) 0.0104(12)
S8 0.0146(14) 0.0225(15) 0.0192(14) 0.0044(12) 0.0022(11) 0.0081(12)
K1 0.0335(17) 0.0279(16) 0.0289(16) 0.0059(13) 0.0000(13) 0.0111(14)
K2 0.0267(15) 0.0220(13) 0.0224(14) 0.0066(11) 0.0037(11) 0.0070(12)

loop_
_atom_type_symbol
_atom_type_description
_atom_type_scat_dispersion_real
_atom_type_scat_dispersion_imag
_atom_type_scat_source
S S 0.1246 0.1234 'International Tables Vol C Tables 4.2.6.8 and 6.1.1.4'
K K 0.2009 0.2494 'International Tables Vol C Tables 4.2.6.8 and 6.1.1.4'
Zn Zn 0.2839 1.4301 'International Tables Vol C Tables 4.2.6.8 and 6.1.1.4'
Sn Sn -0.6537 1.4246 'International Tables Vol C Tables 4.2.6.8 and 6.1.1.4'

loop_
_geom_angle_atom_site_label_1
_geom_angle_atom_site_label_2
_geom_angle_atom_site_label_3
_geom_angle
_geom_angle_site_symmetry_1
_geom_angle_site_symmetry_3
S7 Zn1 S6 114.76(13) . .
S7 Zn1 S8 98.86(13) . 1_455
S6 Zn1 S8 114.69(13) . 1_455
S7 Zn1 S5 112.08(13) . .
S6 Zn1 S5 107.29(14) . .
S8 Zn1 S5 109.03(13) 1_455 .
S7 Zn1 K2 86.24(11) . 2_566
S6 Zn1 K2 158.69(11) . 2_566
S8 Zn1 K2 62.32(10) 1_455 2_566
S5 Zn1 K2 58.36(10) . 2_566
S8 Sn1 S7 106.07(12) . .
S8 Sn1 S2 113.35(12) . .
S7 Sn1 S2 112.94(12) . .
S8 Sn1 S3 109.91(12) . .
S7 Sn1 S3 110.86(12) . .
S2 Sn1 S3 103.77(13) . .
S8 Sn1 K1 58.84(10) . 1_655
S7 Sn1 K1 92.33(10) . 1_655
S2 Sn1 K1 154.57(10) . 1_655
S3 Sn1 K1 62.25(11) . 1_655
S5 Sn2 S2 115.15(13) . .
S5 Sn2 S1 114.31(13) . 2_556
S2 Sn2 S1 112.04(13) . 2_556
S5 Sn2 S1 113.16(12) . .
S2 Sn2 S1 106.89(12) . .
S1 Sn2 S1 92.99(11) 2_556 .
S5 Sn2 K2 51.50(9) . 1_445
S2 Sn2 K2 136.57(10) . 1_445
S1 Sn2 K2 110.45(10) 2_556 1_445
S1 Sn2 K2 62.03(10) . 1_445
S6 Sn3 S3 116.81(12) . .
S6 Sn3 S4 113.42(13) . 2_565
S3 Sn3 S4 102.71(13) . 2_565
S6 Sn3 S4 118.79(13) . .
S3 Sn3 S4 107.00(13) . .
S4 Sn3 S4 94.93(12) 2_565 .
Sn2 S1 Sn2 87.01(11) 2_556 .
Sn2 S1 K2 127.76(14) 2_556 2_556
Sn2 S1 K2 144.60(15) . 2_556
Sn2 S1 K2 110.89(13) 2_556 1_445
Sn2 S1 K2 81.73(11) . 1_445
K2 S1 K2 79.48(12) 2_556 1_445
Sn2 S1 K2 82.27(11) 2_556 1_545
Sn2 S1 K2 107.22(12) . 1_545
K2 S1 K2 86.47(11) 2_556 1_545
K2 S1 K2 164.83(14) 1_445 1_545
Sn2 S2 Sn1 96.00(12) . .
Sn2 S2 K1 88.06(12) . 1_545
Sn1 S2 K1 107.09(13) . 1_545
Sn3 S3 Sn1 97.53(13) . .
Sn3 S3 K1 102.14(13) . 1_655
Sn1 S3 K1 80.08(12) . 1_655
Sn3 S3 K1 93.89(12) . 2_565
Sn1 S3 K1 167.52(15) . 2_565
K1 S3 K1 92.62(12) 1_655 2_565
Sn3 S4 Sn3 85.07(12) 2_565 .
Sn3 S4 K1 98.86(13) 2_565 .
Sn3 S4 K1 105.87(14) . .
Sn2 S5 Zn1 97.87(13) . .
Sn2 S5 K2 93.58(12) . 1_445
Zn1 S5 K2 165.53(16) . 1_445
Sn2 S5 K2 93.19(13) . 2_566
Zn1 S5 K2 83.60(12) . 2_566
K2 S5 K2 86.96(12) 1_445 2_566
Sn2 S5 K1 83.40(12) . 1_545
Zn1 S5 K1 82.35(11) . 1_545
K2 S5 K1 107.85(12) 1_445 1_545
K2 S5 K1 164.94(13) 2_566 1_545
Zn1 S6 Sn3 98.03(14) . .
Zn1 S6 K1 96.31(13) . 1_545
Sn3 S6 K1 112.25(14) . 1_545
Zn1 S7 Sn1 106.30(14) . .
Zn1 S7 K2 136.91(14) . .
Sn1 S7 K2 101.50(13) . .
Zn1 S8 Sn1 100.16(14) 1_655 .
Zn1 S8 K1 106.68(13) 1_655 1_655
Sn1 S8 K1 84.58(12) . 1_655
Zn1 S8 K2 81.00(11) 1_655 2_666
Sn1 S8 K2 110.91(12) . 2_666
K1 S8 K2 161.63(14) 1_655 2_666
S6 K1 S8 138.14(15) 1_565 1_455
S6 K1 S4 117.33(14) 1_565 .
S8 K1 S4 87.51(12) 1_455 .
S6 K1 S2 90.11(12) 1_565 1_565
S8 K1 S2 75.06(11) 1_455 1_565
S4 K1 S2 57.48(10) . 1_565
S6 K1 S3 129.33(14) 1_565 1_455
S8 K1 S3 69.15(10) 1_455 1_455
S4 K1 S3 102.10(13) . 1_455
S2 K1 S3 139.59(13) 1_565 1_455
S6 K1 S3 82.73(12) 1_565 2_565
S8 K1 S3 139.01(14) 1_455 2_565
S4 K1 S3 64.40(10) . 2_565
S2 K1 S3 108.90(13) 1_565 2_565
S3 K1 S3 87.38(12) 1_455 2_565
S6 K1 S5 66.37(11) 1_565 1_565
S8 K1 S5 71.81(10) 1_455 1_565
S4 K1 S5 124.10(13) . 1_565
S2 K1 S5 67.02(10) 1_565 1_565
S3 K1 S5 116.46(13) 1_455 1_565
S3 K1 S5 148.51(13) 2_565 1_565
S6 K1 Sn1 132.63(13) 1_565 1_455
S8 K1 Sn1 36.58(7) 1_455 1_455
S4 K1 Sn1 109.72(11) . 1_455
S2 K1 Sn1 111.46(11) 1_565 1_455
S3 K1 Sn1 37.67(7) 1_455 1_455
S3 K1 Sn1 124.38(12) 2_565 1_455
S5 K1 Sn1 83.51(9) 1_565 1_455
S1 K2 S5 145.42(14) 2_556 1_665
S1 K2 S7 69.29(11) 2_556 .
S5 K2 S7 84.21(12) 1_665 .
S1 K2 S5 121.53(13) 2_556 2_566
S5 K2 S5 93.04(12) 1_665 2_566
S7 K2 S5 142.12(14) . 2_566
S1 K2 S8 61.95(10) 2_556 2_666
S5 K2 S8 141.00(13) 1_665 2_666
S7 K2 S8 131.12(12) . 2_666
S5 K2 S8 69.30(10) 2_566 2_666
S1 K2 S1 100.52(12) 2_556 1_665
S5 K2 S1 70.98(10) 1_665 1_665
S7 K2 S1 116.07(12) . 1_665
S5 K2 S1 98.32(12) 2_566 1_665
S8 K2 S1 77.39(10) 2_666 1_665
S1 K2 S1 93.52(11) 2_556 1_565
S5 K2 S1 100.41(11) 1_665 1_565
S7 K2 S1 74.25(10) . 1_565
S5 K2 S1 69.12(10) 2_566 1_565
S8 K2 S1 104.68(11) 2_666 1_565
S1 K2 S1 164.83(14) 1_665 1_565
S1 K2 Zn1 83.95(10) 2_556 2_566
S5 K2 Zn1 130.22(12) 1_665 2_566
S7 K2 Zn1 136.82(11) . 2_566
S5 K2 Zn1 38.04(7) 2_566 2_566
S8 K2 Zn1 36.68(7) 2_666 2_566
S1 K2 Zn1 101.35(10) 1_665 2_566
S1 K2 Zn1 74.30(9) 1_565 2_566
S1 K2 Sn2 130.53(12) 2_556 1_665
S5 K2 Sn2 34.92(7) 1_665 1_665
S7 K2 Sn2 104.06(10) . 1_665
S5 K2 Sn2 94.21(10) 2_566 1_665
S8 K2 Sn2 109.55(10) 2_666 1_665
S1 K2 Sn2 36.24(6) 1_665 1_665
S1 K2 Sn2 133.20(10) 1_565 1_665
Zn1 K2 Sn2 119.02(9) 2_566 1_665
S1 K2 K2 54.96(9) 2_556 2_666
S5 K2 K2 109.06(13) 1_665 2_666
S7 K2 K2 96.27(12) . 2_666
S5 K2 K2 120.01(14) 2_566 2_666
S8 K2 K2 58.45(9) 2_666 2_666
S1 K2 K2 45.56(8) 1_665 2_666
S1 K2 K2 148.04(13) 1_565 2_666
Zn1 K2 K2 95.01(10) 2_566 2_666
Sn2 K2 K2 78.48(9) 1_665 2_666
S1 K2 K2 166.95(15) 2_556 2_676
S5 K2 K2 47.59(9) 1_665 2_676
S7 K2 K2 120.77(13) . 2_676
S5 K2 K2 45.45(8) 2_566 2_676
S8 K2 K2 107.05(13) 2_666 2_676
S1 K2 K2 82.78(11) 1_665 2_676
S1 K2 K2 82.27(11) 1_565 2_676
Zn1 K2 K2 83.02(10) 2_566 2_676
Sn2 K2 K2 57.94(7) 1_665 2_676
K2 K2 K2 127.07(15) 2_666 2_676
S1 K2 K2 51.59(9) 2_556 2_566
S5 K2 K2 133.88(14) 1_665 2_566
S7 K2 K2 63.27(10) . 2_566
S5 K2 K2 94.04(12) 2_566 2_566
S8 K2 K2 83.34(10) 2_666 2_566
S1 K2 K2 151.64(13) 1_665 2_566
S1 K2 K2 41.94(8) 1_565 2_566
Zn1 K2 K2 73.56(9) 2_566 2_566
Sn2 K2 K2 166.55(12) 1_665 2_566
K2 K2 K2 106.35(12) 2_666 2_566
K2 K2 K2 123.14(15) 2_676 2_566

loop_
_geom_bond_atom_site_label_1
_geom_bond_atom_site_label_2
_geom_bond_distance
_geom_bond_site_symmetry_2
Zn1 S7 2.347(4) .
Zn1 S6 2.350(4) .
Zn1 S8 2.361(4) 1_455
Zn1 S5 2.421(4) .
Zn1 K2 3.904(4) 2_566
Sn1 S8 2.373(4) .
Sn1 S7 2.374(3) .
Sn1 S2 2.453(4) .
Sn1 S3 2.459(4) .
Sn1 K1 3.964(4) 1_655
Sn2 S5 2.361(3) .
Sn2 S2 2.405(4) .
Sn2 S1 2.451(4) 2_556
Sn2 S1 2.459(3) .
Sn2 K2 4.117(4) 1_445
Sn3 S6 2.365(4) .
Sn3 S3 2.439(4) .
Sn3 S4 2.449(4) 2_565
Sn3 S4 2.455(4) .
S1 Sn2 2.451(4) 2_556
S1 K2 3.204(5) 2_556
S1 K2 3.674(5) 1_445
S1 K2 3.757(5) 1_545
S2 K1 3.524(5) 1_545
S3 K1 3.561(5) 1_655
S3 K1 3.680(5) 2_565
S4 Sn3 2.449(4) 2_565
S4 K1 3.477(5) .
S5 K2 3.228(5) 1_445
S5 K2 3.345(5) 2_566
S5 K1 3.754(5) 1_545
S6 K1 3.217(5) 1_545
S7 K2 3.286(5) .
S8 Zn1 2.361(4) 1_655
S8 K1 3.407(5) 1_655
S8 K2 3.500(5) 2_666
K1 S6 3.217(5) 1_565
K1 S8 3.407(5) 1_455
K1 S2 3.524(5) 1_565
K1 S3 3.561(5) 1_455
K1 S3 3.680(5) 2_565
K1 S5 3.754(5) 1_565
K1 Sn1 3.964(4) 1_455
K2 S1 3.204(5) 2_556
K2 S5 3.228(5) 1_665
K2 S5 3.345(5) 2_566
K2 S8 3.500(5) 2_666
K2 S1 3.674(5) 1_665
K2 S1 3.757(5) 1_565
K2 Zn1 3.904(4) 2_566
K2 Sn2 4.117(4) 1_665
K2 K2 4.412(7) 2_666
K2 K2 4.524(6) 2_676
K2 K2 4.785(7) 2_566
